data_2103997
loop_
_publ_author_name
'Turowska-Tyrk, Ilona'
'Trzop, El\.zbieta'

_publ_section_title
;
 Monitoring structural transformations in crystals. 6. The [4+4]
 photodimerization of 9-methylanthracene
;
_journal_issue 6
_journal_name_full 'Acta Crystallographica Section B'
_journal_page_first 779
_journal_page_last 786
_journal_paper_doi 10.1107/S0108768103023255
_journal_volume 59
_journal_year 2003
_chemical_formula_sum 'C30 H24'
_chemical_formula_weight 384.49
_chemical_name_systematic
;
 ?
;
_space_group_IT_number 14
_symmetry_cell_setting monoclinic
_symmetry_space_group_name_Hall '-P 2ybc'
_symmetry_space_group_name_H-M 'P 1 21/c 1'
_atom_sites_solution_hydrogens difmap
_atom_sites_solution_primary direct
_atom_sites_solution_secondary difmap
_audit_creation_method SHELXL-97
_cell_angle_alpha 90.00
_cell_angle_beta 113.308(15)
_cell_angle_gamma 90.00
_cell_formula_units_Z 2
_cell_length_a 9.7650(13)
_cell_length_b 13.6035(19)
_cell_length_c 8.1177(10)
_cell_measurement_reflns_used 958
_cell_measurement_temperature 293(2)
_cell_measurement_theta_max 22
_cell_measurement_theta_min 4
_cell_volume 990.3(3)
_computing_cell_refinement 'Kuma KM4CCD software 2000'
_computing_data_collection 'Kuma KM4CCD software 2000'
_computing_data_reduction 'Kuma KM4CCD software 2000'
_computing_molecular_graphics 'ORTEP-3 1997'
_computing_publication_material 'SHELXL-97 (Sheldrick, 1997)'
_computing_structure_refinement 'SHELXL-97 (Sheldrick, 1997)'
_computing_structure_solution 'SHELXS-97 (Sheldrick, 1990)'
_diffrn_ambient_temperature 293(2)
_diffrn_measured_fraction_theta_full 0.870
_diffrn_measured_fraction_theta_max 0.870
_diffrn_measurement_device_type 'Kuma KM4CCD diffractometer'
_diffrn_measurement_method '\w scans'
_diffrn_radiation_monochromator graphite
_diffrn_radiation_source 'fine-focus sealed tube'
_diffrn_radiation_type MoK\a
_diffrn_radiation_wavelength 0.71073
_diffrn_reflns_av_R_equivalents 0.0713
_diffrn_reflns_av_sigmaI/netI 0.0742
_diffrn_reflns_limit_h_max 12
_diffrn_reflns_limit_h_min -12
_diffrn_reflns_limit_k_max 13
_diffrn_reflns_limit_k_min -15
_diffrn_reflns_limit_l_max 5
_diffrn_reflns_limit_l_min -10
_diffrn_reflns_number 3166
_diffrn_reflns_theta_full 26.00
_diffrn_reflns_theta_max 26.00
_diffrn_reflns_theta_min 4.45
_exptl_absorpt_coefficient_mu 0.073
_exptl_crystal_colour Colorless
_exptl_crystal_density_diffrn 1.289
_exptl_crystal_density_method 'not measured'
_exptl_crystal_F_000 408
_exptl_crystal_size_max 0.32
_exptl_crystal_size_mid 0.15
_exptl_crystal_size_min 0.12
_refine_diff_density_max 0.245
_refine_diff_density_min -0.222
_refine_ls_extinction_coef 0.07(2)
_refine_ls_extinction_expression Fc^*^=kFc[1+0.001xFc^2^\l^3^/sin(2\q)]^-1/4^
_refine_ls_extinction_method SHELXL
_refine_ls_goodness_of_fit_ref 1.071
_refine_ls_hydrogen_treatment refall
_refine_ls_matrix_type full
_refine_ls_number_parameters 185
_refine_ls_number_reflns 1695
_refine_ls_number_restraints 0
_refine_ls_restrained_S_all 1.071
_refine_ls_R_factor_all 0.1196
_refine_ls_R_factor_gt 0.0784
_refine_ls_shift/su_max 0.001
_refine_ls_shift/su_mean 0.000
_refine_ls_structure_factor_coef Fsqd
_refine_ls_weighting_details 'w=1/[\s^2^(Fo^2^)+(0.1425P)^2^+0.0000P] where P=(Fo^2^+2Fc^2^)/3'
_refine_ls_weighting_scheme calc
_refine_ls_wR_factor_gt 0.2060
_refine_ls_wR_factor_ref 0.2496
_reflns_number_gt 1000
_reflns_number_total 1695
_reflns_threshold_expression >2sigma(I)
_cod_data_source_file bk0138.cif
_cod_data_source_block 100D
_cod_depositor_comments
;
The following automatic conversions were performed:
'_symmetry_cell_setting' value 'Monoclinic' changed to 'monoclinic'
according to '/home/saulius/struct/CIF-dictionaries/cif_core.dic'
dictionary named 'cif_core.dic' version 2.4.1 from 2010-06-29.

Automatic conversion script
Id: cif_fix_enum 1527 2010-12-29 10:47:43Z saulius 

The following automatic conversions were performed:

'_symmetry_cell_setting' value 'Monoclinic' changed to 'monoclinic'
according to /home/saulius/struct/CIF-dictionaries/cif_core.dic
dictionary named 'cif_core.dic' version 2.4.1 from 2010-06-29.

Automatic conversion script
Id: cif_fix_values 1715 2011-07-08 13:25:40Z adriana 

The following automatic conversions were performed:

'_refine_ls_weighting_scheme' value 'calc
w=1/[\s^2^(Fo^2^)+(0.1425P)^2^+0.0000P] where P=(Fo^2^+2Fc^2^)/3' was
changed to 'calc'. New tag '_refine_ls_weighting_details' was
created. The value of the new tag was set to
'w=1/[\s^2^(Fo^2^)+(0.1425P)^2^+0.0000P] where P=(Fo^2^+2Fc^2^)/3'.

Automatic conversion script
Id: cif_fix_values 3143 2015-03-26 13:38:13Z robertas 
;
_cod_original_cell_volume 990.3(2)
_cod_original_sg_symbol_H-M P21/c
_cod_database_code 2103997
_cod_database_fobs_code 2103997

loop_
_symmetry_equiv_pos_as_xyz
'x, y, z'
'x, -y+1/2, z+1/2'
'-x, -y, -z'
'-x, y-1/2, -z-1/2'

loop_
_atom_site_label
_atom_site_fract_x
_atom_site_fract_y
_atom_site_fract_z
_atom_site_U_iso_or_equiv
_atom_site_adp_type
_atom_site_calc_flag
_atom_site_occupancy
_atom_site_type_symbol
C1 0.8047(4) 0.7058(3) 0.8646(5) 0.0541(11) Uani d 1 C
C2 0.6630(5) 0.7154(4) 0.8620(5) 0.0609(12) Uani d 1 C
C3 0.6103(5) 0.6494(3) 0.9502(5) 0.0593(12) Uani d 1 C
C4 0.7014(4) 0.5734(3) 1.0462(5) 0.0533(11) Uani d 1 C
C5 1.1869(4) 0.5029(3) 1.4312(5) 0.0533(10) Uani d 1 C
C6 1.3251(5) 0.5458(4) 1.5166(5) 0.0628(12) Uani d 1 C
C7 1.3788(5) 0.6100(3) 1.4270(5) 0.0588(11) Uani d 1 C
C8 1.2928(4) 0.6330(3) 1.2481(5) 0.0501(10) Uani d 1 C
C9 1.0533(4) 0.6119(3) 0.9665(4) 0.0427(9) Uani d 1 C
C10 0.9481(4) 0.4824(3) 1.1568(4) 0.0447(10) Uani d 1 C
C11 0.8968(4) 0.6299(3) 0.9582(4) 0.0453(9) Uani d 1 C
C12 0.8445(4) 0.5638(3) 1.0519(4) 0.0442(9) Uani d 1 C
C13 1.1006(4) 0.5257(3) 1.2545(4) 0.0440(9) Uani d 1 C
C14 1.1540(4) 0.5918(3) 1.1613(4) 0.0435(9) Uani d 1 C
C15 1.1099(5) 0.6978(3) 0.8890(6) 0.0577(11) Uani d 1 C
H1 0.838(5) 0.753(4) 0.805(6) 0.078(14) Uiso d 1 H
H2 0.595(5) 0.771(3) 0.783(5) 0.065(11) Uiso d 1 H
H3 0.505(5) 0.658(3) 0.951(6) 0.082(13) Uiso d 1 H
H4 0.671(5) 0.520(3) 1.114(6) 0.077(13) Uiso d 1 H
H5 1.137(4) 0.450(3) 1.486(5) 0.060(10) Uiso d 1 H
H6 1.392(5) 0.532(3) 1.637(6) 0.069(12) Uiso d 1 H
H7 1.481(5) 0.644(3) 1.488(6) 0.073(12) Uiso d 1 H
H8 1.326(4) 0.685(3) 1.177(5) 0.049(9) Uiso d 1 H
H10 0.910(4) 0.453(3) 1.250(4) 0.048(9) Uiso d 1 H
H15A 1.039(4) 0.708(3) 0.758(6) 0.063(11) Uiso d 1 H
H15B 1.230(5) 0.682(4) 0.901(6) 0.085(14) Uiso d 1 H
H15C 1.121(5) 0.761(4) 0.962(7) 0.091(15) Uiso d 1 H

loop_
_atom_site_aniso_label
_atom_site_aniso_U_11
_atom_site_aniso_U_22
_atom_site_aniso_U_33
_atom_site_aniso_U_12
_atom_site_aniso_U_13
_atom_site_aniso_U_23
C1 0.058(2) 0.054(3) 0.047(2) 0.009(2) 0.0164(18) 0.0016(18)
C2 0.063(2) 0.061(3) 0.052(2) 0.017(2) 0.0151(19) -0.002(2)
C3 0.051(2) 0.069(3) 0.053(2) 0.008(2) 0.0153(18) -0.012(2)
C4 0.053(2) 0.059(3) 0.051(2) -0.005(2) 0.0245(18) -0.0119(18)
C5 0.058(2) 0.056(3) 0.0435(19) 0.001(2) 0.0176(17) -0.0036(17)
C6 0.059(2) 0.078(3) 0.0396(19) 0.002(2) 0.0073(18) -0.007(2)
C7 0.054(2) 0.064(3) 0.054(2) -0.002(2) 0.0172(18) -0.009(2)
C8 0.0477(19) 0.052(3) 0.0478(19) 0.0009(18) 0.0164(16) -0.0036(17)
C9 0.0485(19) 0.041(2) 0.0379(16) -0.0045(17) 0.0165(14) 0.0008(14)
C10 0.055(2) 0.045(2) 0.0369(17) -0.0045(17) 0.0210(15) 0.0000(14)
C11 0.0458(19) 0.048(2) 0.0392(17) -0.0002(17) 0.0141(15) -0.0035(15)
C12 0.0482(18) 0.046(2) 0.0373(16) 0.0005(17) 0.0156(14) -0.0060(14)
C13 0.0535(19) 0.043(2) 0.0352(17) -0.0029(17) 0.0168(15) -0.0045(14)
C14 0.0486(19) 0.041(2) 0.0397(17) -0.0020(16) 0.0163(15) -0.0067(15)
C15 0.067(3) 0.050(3) 0.058(2) -0.005(2) 0.027(2) 0.007(2)

loop_
_atom_type_symbol
_atom_type_description
_atom_type_scat_dispersion_real
_atom_type_scat_dispersion_imag
_atom_type_scat_source
C C 0.0033 0.0016 'International Tables Vol C Tables 4.2.6.8 and 6.1.1.4'
H H 0.0000 0.0000 'International Tables Vol C Tables 4.2.6.8 and 6.1.1.4'

loop_
_geom_angle_atom_site_label_1
_geom_angle_atom_site_label_2
_geom_angle_atom_site_label_3
_geom_angle_site_symmetry_1
_geom_angle_site_symmetry_3
_geom_angle
C2 C1 C11 . . 120.5(4)
C2 C1 H1 . . 119(3)
C11 C1 H1 . . 120(3)
C3 C2 C1 . . 120.8(4)
C3 C2 H2 . . 121(2)
C1 C2 H2 . . 118(2)
C2 C3 C4 . . 119.5(4)
C2 C3 H3 . . 120(3)
C4 C3 H3 . . 120(3)
C3 C4 C12 . . 120.3(4)
C3 C4 H4 . . 125(2)
C12 C4 H4 . . 115(2)
C6 C5 C13 . . 120.1(4)
C6 C5 H5 . . 127(2)
C13 C5 H5 . . 113(2)
C7 C6 C5 . . 120.5(4)
C7 C6 H6 . . 115(2)
C5 C6 H6 . . 125(3)
C6 C7 C8 . . 119.9(4)
C6 C7 H7 . . 122(2)
C8 C7 H7 . . 118(2)
C14 C8 C7 . . 120.4(4)
C14 C8 H8 . . 117(2)
C7 C8 H8 . . 123(2)
C14 C9 C11 . . 107.5(2)
C14 C9 C15 . . 112.0(3)
C11 C9 C15 . . 112.3(3)
C14 C9 C10 . 3_767 110.0(3)
C11 C9 C10 . 3_767 109.6(3)
C15 C9 C10 . 3_767 105.4(3)
C13 C10 C12 . . 108.3(3)
C13 C10 C9 . 3_767 113.5(3)
C12 C10 C9 . 3_767 112.9(3)
C13 C10 H10 . . 109.4(18)
C12 C10 H10 . . 109.8(19)
C9 C10 H10 3_767 . 103(2)
C1 C11 C12 . . 118.7(3)
C1 C11 C9 . . 124.6(3)
C12 C11 C9 . . 116.7(3)
C4 C12 C11 . . 120.1(4)
C4 C12 C10 . . 121.9(3)
C11 C12 C10 . . 118.0(3)
C5 C13 C14 . . 120.0(3)
C5 C13 C10 . . 122.0(3)
C14 C13 C10 . . 118.0(3)
C8 C14 C13 . . 119.1(3)
C8 C14 C9 . . 124.0(3)
C13 C14 C9 . . 116.8(3)
C9 C15 H15A . . 109(2)
C9 C15 H15B . . 110(2)
H15A C15 H15B . . 111(3)
C9 C15 H15C . . 112(3)
H15A C15 H15C . . 112(4)
H15B C15 H15C . . 104(4)

loop_
_geom_bond_atom_site_label_1
_geom_bond_atom_site_label_2
_geom_bond_site_symmetry_2
_geom_bond_distance
C1 C2 . 1.382(6)
C1 C11 . 1.384(5)
C1 H1 . 0.93(5)
C2 C3 . 1.369(6)
C2 H2 . 1.04(5)
C3 C4 . 1.385(6)
C3 H3 . 1.04(4)
C4 C12 . 1.386(5)
C4 H4 . 1.02(5)
C5 C6 . 1.379(6)
C5 C13 . 1.381(5)
C5 H5 . 1.06(4)
C6 C7 . 1.367(6)
C6 H6 . 0.95(4)
C7 C8 . 1.395(5)
C7 H7 . 1.03(5)
C8 C14 . 1.376(5)
C8 H8 . 1.04(4)
C9 C14 . 1.521(5)
C9 C11 . 1.522(5)
C9 C15 . 1.531(5)
C9 C10 3_767 1.625(5)
C10 C13 . 1.503(5)
C10 C12 . 1.514(5)
C10 C9 3_767 1.625(5)
C10 H10 . 1.05(3)
C11 C12 . 1.398(5)
C13 C14 . 1.401(5)
C15 H15A . 1.02(4)
C15 H15B . 1.16(5)
C15 H15C . 1.02(6)
